data_1000129
loop_
_publ_author_name
'Le Bail, A.'
'Ferey, G.'
'Mercier, A.-M.'
'de Kozak, A.'
'Samouel, M.'

_publ_section_title
;
 Structure determination of \b- and \g-BaAlF~5~ by X-ray and
 neutron powder diffraction: a model for the
 \a\\rightarrow  \b \\leftarrow \\rightarrow  \g
 transitions
;
_journal_coden_ASTM JSSCBI
_journal_name_full 'Journal of Solid State Chemistry'
_journal_page_first 282
_journal_page_last 291
_journal_paper_doi 10.1016/0022-4596(90)90269-4
_journal_volume 89
_journal_year 1990
_chemical_formula_structural 'Ba (Al F5)'
_chemical_formula_sum 'Al Ba F5'
_chemical_name_systematic
;
Barium catena-pentafluoroaluminate - \a
;
_space_group_IT_number 19
_symmetry_cell_setting orthorhombic
_symmetry_Int_Tables_number 19
_symmetry_space_group_name_Hall 'P 2ac 2ab'
_symmetry_space_group_name_H-M 'P 21 21 21'
_cell_angle_alpha 90
_cell_angle_beta 90
_cell_angle_gamma 90
_cell_formula_units_Z 4
_cell_length_a 13.7168(3)
_cell_length_b 5.6054(2)
_cell_length_c 4.9329(1)
_cell_volume 379.3
_refine_ls_R_factor_all 0.027
_cod_database_code 1000129

loop_
_symmetry_equiv_pos_as_xyz
x,y,z
1/2-x,-y,1/2+z
1/2+x,1/2-y,-z
-x,1/2+y,1/2-z

loop_
_atom_site_label
_atom_site_type_symbol
_atom_site_symmetry_multiplicity
_atom_site_Wyckoff_symbol
_atom_site_fract_x
_atom_site_fract_y
_atom_site_fract_z
_atom_site_occupancy
_atom_site_attached_hydrogens
_atom_site_calc_flag
Ba1 Ba2+ 4 a -0.0943(2) 0.0905(5) 0.0197(4) 1. 0 d
Al1 Al3+ 4 a 0.8348(2) 0.5981(7) 0.4362(8) 1. 0 d
F1 F1- 4 a 0.7260(2) 0.1454(5) 0.8142(5) 1. 0 d
F2 F1- 4 a 0.5812(2) 0.2151(5) 0.1164(5) 1. 0 d
F3 F1- 4 a 0.8959(2) 0.3334(5) 0.5496(5) 1. 0 d
F4 F1- 4 a -0.0792(2) 0.5997(5) 0.1563(5) 1. 0 d
F5 F1- 4 a 0.7511(2) 0.4099(5) 0.2258(5) 1. 0 d

loop_
_atom_type_symbol
_atom_type_oxidation_number
Ba2+ 2.000
Al3+ 3.000
F1- -1.000
